data_4034159
loop_
_publ_author_name
'Liu, Jian-Quan'
'Chen, Xinyi'
'Shatskiy, Andrey'
'K\"ark\"as, Markus D'
'Wang, Xiang-Shan'

_publ_section_title
;
 Silver-Mediated Synthesis of Substituted Benzofuran- and Indole-Pyrroles
 via Sequential Reaction of <i>ortho</i>-Alkynylaromatics with Methylene
 Isocyanides.
;
_journal_issue 14
_journal_name_full 'The Journal of organic chemistry'
_journal_page_first 8998
_journal_page_last 9006
_journal_paper_doi 10.1021/acs.joc.9b00528
_journal_volume 84
_journal_year 2019
_chemical_formula_sum 'C22 H17 N O4'
_chemical_formula_weight 359.37
_space_group_IT_number 33
_space_group_name_Hall 'P 2c -2n'
_space_group_name_H-M_alt 'P n a 21'
_symmetry_cell_setting orthorhombic
_symmetry_space_group_name_H-M 'P n a 21'
_atom_sites_solution_hydrogens geom
_atom_sites_solution_primary direct
_atom_sites_solution_secondary difmap
_audit_creation_method SHELXL-97
_cell_angle_alpha 90.00
_cell_angle_beta 90.00
_cell_angle_gamma 90.00
_cell_formula_units_Z 4
_cell_length_a 14.418(4)
_cell_length_b 18.761(6)
_cell_length_c 6.767(2)
_cell_measurement_reflns_used 3050
_cell_measurement_temperature 296(2)
_cell_measurement_theta_max 23.03
_cell_measurement_theta_min 2.59
_cell_volume 1830.4(9)
_computing_cell_refinement 'Bruker SMART'
_computing_data_collection 'Bruker SMART'
_computing_data_reduction 'Bruker SAINT'
_computing_molecular_graphics 'Bruker SHELXTL'
_computing_publication_material 'Bruker SHELXTL'
_computing_structure_refinement 'SHELXL-97 (Sheldrick, 1997)'
_computing_structure_solution 'SHELXS-97 (Sheldrick, 1990)'
_diffrn_ambient_temperature 296(2)
_diffrn_measured_fraction_theta_full 0.997
_diffrn_measured_fraction_theta_max 0.997
_diffrn_measurement_device_type 'CCD area detector'
_diffrn_measurement_method 'phi and omega scans'
_diffrn_radiation_monochromator graphite
_diffrn_radiation_source 'fine-focus sealed tube'
_diffrn_radiation_type MoK\a
_diffrn_radiation_wavelength 0.71073
_diffrn_reflns_av_R_equivalents 0.0281
_diffrn_reflns_av_sigmaI/netI 0.0293
_diffrn_reflns_limit_h_max 15
_diffrn_reflns_limit_h_min -17
_diffrn_reflns_limit_k_max 22
_diffrn_reflns_limit_k_min -22
_diffrn_reflns_limit_l_max 7
_diffrn_reflns_limit_l_min -8
_diffrn_reflns_number 10521
_diffrn_reflns_theta_full 25.02
_diffrn_reflns_theta_max 25.02
_diffrn_reflns_theta_min 3.03
_exptl_absorpt_coefficient_mu 0.090
_exptl_absorpt_correction_type none
_exptl_crystal_colour colorless
_exptl_crystal_density_diffrn 1.304
_exptl_crystal_density_method 'not measured'
_exptl_crystal_description block
_exptl_crystal_F_000 752
_exptl_crystal_size_max 0.126
_exptl_crystal_size_mid 0.111
_exptl_crystal_size_min 0.096
_refine_diff_density_max 0.142
_refine_diff_density_min -0.166
_refine_diff_density_rms 0.032
_refine_ls_abs_structure_details 'Flack H D (1983), Acta Cryst. A39, 876-881'
_refine_ls_abs_structure_Flack -0.4(13)
_refine_ls_extinction_method none
_refine_ls_goodness_of_fit_ref 1.069
_refine_ls_hydrogen_treatment mixed
_refine_ls_matrix_type full
_refine_ls_number_parameters 248
_refine_ls_number_reflns 3093
_refine_ls_number_restraints 2
_refine_ls_restrained_S_all 1.069
_refine_ls_R_factor_all 0.0519
_refine_ls_R_factor_gt 0.0416
_refine_ls_shift/su_max 0.003
_refine_ls_shift/su_mean 0.000
_refine_ls_structure_factor_coef Fsqd
_refine_ls_weighting_details 'calc w=1/[\s^2^(Fo^2^)+(0.0504P)^2^+0.1204P] where P=(Fo^2^+2Fc^2^)/3'
_refine_ls_weighting_scheme calc
_refine_ls_wR_factor_gt 0.0919
_refine_ls_wR_factor_ref 0.0960
_reflns_number_gt 2636
_reflns_number_total 3093
_reflns_threshold_expression >2sigma(I)
_cod_data_source_file jo9b00528_si_002.cif
_cod_data_source_block a
_cod_depositor_comments
;
The following automatic conversions were performed:

data item '_symmetry_cell_setting' value 'Orthorhombic' was changed
to 'orthorhombic' in accordance with the
/home/data/users/saulius/crontab/automatic-downloads/current/ACS/lib/dictionaries/cif_core.dic
dictionary named 'cif_core.dic' version 2.4.2 last updated on
2011-04-26.

Automatic conversion script
Id: cif_fix_values 6909 2019-04-08 15:41:33Z antanas 
;
_cod_original_cell_volume 1830.3(9)
_cod_original_sg_symbol_H-M Pna2(1)
_cod_database_code 4034159

loop_
_symmetry_equiv_pos_as_xyz
'x, y, z'
'-x, -y, z+1/2'
'x+1/2, -y+1/2, z'
'-x+1/2, y+1/2, z+1/2'

loop_
_atom_site_label
_atom_site_type_symbol
_atom_site_fract_x
_atom_site_fract_y
_atom_site_fract_z
_atom_site_U_iso_or_equiv
_atom_site_adp_type
_atom_site_occupancy
_atom_site_symmetry_multiplicity
_atom_site_calc_flag
_atom_site_refinement_flags
N1 N 0.32809(14) 0.21006(11) 0.7186(3) 0.0543(5) Uani 1 1 d D
H1 H 0.2686(7) 0.2040(13) 0.715(5) 0.073(8) Uiso 1 1 d D
O1 O 0.25882(12) 0.11623(10) 1.0117(3) 0.0806(6) Uani 1 1 d .
O2 O 0.40233(12) 0.10594(11) 1.1329(3) 0.0814(6) Uani 1 1 d .
O3 O 0.62751(10) 0.27886(8) 0.6954(3) 0.0539(4) Uani 1 1 d .
O4 O 0.63744(11) 0.51180(8) 0.3418(2) 0.0469(4) Uani 1 1 d .
C1 C 0.66993(15) 0.50306(11) 0.5340(3) 0.0429(5) Uani 1 1 d .
C2 C 0.64630(14) 0.43860(11) 0.6049(3) 0.0423(5) Uani 1 1 d .
H2A H 0.6610 0.4205 0.7290 0.051 Uiso 1 1 calc R
C3 C 0.59434(14) 0.40300(11) 0.4541(3) 0.0402(5) Uani 1 1 d .
C4 C 0.54791(14) 0.33702(11) 0.4387(3) 0.0413(5) Uani 1 1 d .
C5 C 0.50278(15) 0.32271(12) 0.2627(4) 0.0498(6) Uani 1 1 d .
H5A H 0.4709 0.2799 0.2488 0.060 Uiso 1 1 calc R
C6 C 0.50386(16) 0.37071(13) 0.1061(4) 0.0549(6) Uani 1 1 d .
H6A H 0.4746 0.3584 -0.0116 0.066 Uiso 1 1 calc R
C7 C 0.54719(16) 0.43599(13) 0.1208(3) 0.0514(6) Uani 1 1 d .
H7A H 0.5469 0.4686 0.0172 0.062 Uiso 1 1 calc R
C8 C 0.59090(14) 0.45025(12) 0.2970(3) 0.0428(5) Uani 1 1 d .
C9 C 0.55392(14) 0.28634(11) 0.6062(3) 0.0418(5) Uani 1 1 d .
C10 C 0.47227(14) 0.24664(11) 0.6709(3) 0.0429(6) Uani 1 1 d .
C11 C 0.38127(15) 0.25261(12) 0.6074(4) 0.0496(6) Uani 1 1 d .
H11A H 0.3606 0.2814 0.5045 0.059 Uiso 1 1 calc R
C12 C 0.38257(15) 0.17659(12) 0.8588(4) 0.0502(6) Uani 1 1 d .
C13 C 0.47136(15) 0.19824(11) 0.8301(4) 0.0475(6) Uani 1 1 d .
H13A H 0.5227 0.1837 0.9029 0.057 Uiso 1 1 calc R
C14 C 0.34025(19) 0.13034(14) 1.0054(4) 0.0583(6) Uani 1 1 d .
C15 C 0.3673(2) 0.0605(2) 1.2890(5) 0.1038(12) Uani 1 1 d .
H15A H 0.3197 0.0856 1.3626 0.125 Uiso 1 1 calc R
H15B H 0.3396 0.0181 1.2320 0.125 Uiso 1 1 calc R
C16 C 0.4399(3) 0.0409(2) 1.4172(6) 0.1338(16) Uani 1 1 d .
H16A H 0.4155 0.0124 1.5229 0.201 Uiso 1 1 calc R
H16B H 0.4682 0.0830 1.4708 0.201 Uiso 1 1 calc R
H16C H 0.4853 0.0140 1.3454 0.201 Uiso 1 1 calc R
C17 C 0.72052(14) 0.56285(12) 0.6173(4) 0.0446(5) Uani 1 1 d .
C18 C 0.74970(18) 0.56085(14) 0.8107(4) 0.0588(6) Uani 1 1 d .
H18A H 0.7376 0.5208 0.8874 0.071 Uiso 1 1 calc R
C19 C 0.7967(2) 0.61770(15) 0.8917(4) 0.0727(8) Uani 1 1 d .
H19A H 0.8160 0.6159 1.0228 0.087 Uiso 1 1 calc R
C20 C 0.8152(2) 0.67711(16) 0.7796(5) 0.0770(9) Uani 1 1 d .
H20A H 0.8472 0.7153 0.8348 0.092 Uiso 1 1 calc R
C21 C 0.78681(18) 0.68015(14) 0.5884(5) 0.0695(8) Uani 1 1 d .
H21A H 0.7990 0.7205 0.5129 0.083 Uiso 1 1 calc R
C22 C 0.73978(17) 0.62319(12) 0.5060(4) 0.0572(6) Uani 1 1 d .
H22A H 0.7209 0.6253 0.3748 0.069 Uiso 1 1 calc R

loop_
_atom_site_aniso_label
_atom_site_aniso_U_11
_atom_site_aniso_U_22
_atom_site_aniso_U_33
_atom_site_aniso_U_23
_atom_site_aniso_U_13
_atom_site_aniso_U_12
N1 0.0297(10) 0.0687(13) 0.0645(13) -0.0073(11) -0.0032(11) -0.0053(10)
O1 0.0457(10) 0.1151(15) 0.0812(14) 0.0112(13) 0.0007(10) -0.0274(11)
O2 0.0512(11) 0.1187(15) 0.0743(13) 0.0326(13) -0.0015(10) -0.0176(11)
O3 0.0319(8) 0.0673(10) 0.0624(10) 0.0095(9) -0.0092(8) -0.0040(7)
O4 0.0498(9) 0.0510(9) 0.0398(9) 0.0047(7) 0.0006(8) 0.0041(7)
C1 0.0388(11) 0.0499(12) 0.0399(12) 0.0006(10) 0.0023(10) 0.0064(11)
C2 0.0395(12) 0.0494(12) 0.0381(11) -0.0002(10) -0.0016(11) 0.0051(10)
C3 0.0323(11) 0.0510(12) 0.0372(11) -0.0040(10) 0.0019(10) 0.0098(10)
C4 0.0306(11) 0.0495(12) 0.0437(13) -0.0076(11) -0.0019(10) 0.0051(10)
C5 0.0378(13) 0.0575(14) 0.0542(15) -0.0150(12) -0.0064(11) 0.0064(11)
C6 0.0491(14) 0.0772(16) 0.0384(12) -0.0133(13) -0.0099(12) 0.0147(13)
C7 0.0488(14) 0.0688(15) 0.0365(13) 0.0003(12) -0.0004(12) 0.0171(13)
C8 0.0374(12) 0.0514(13) 0.0396(13) -0.0033(11) 0.0008(10) 0.0079(10)
C9 0.0314(11) 0.0461(11) 0.0480(12) -0.0111(11) -0.0040(11) 0.0032(9)
C10 0.0332(11) 0.0455(11) 0.0498(15) -0.0087(10) -0.0048(10) 0.0004(10)
C11 0.0371(12) 0.0553(12) 0.0563(14) -0.0059(12) -0.0066(12) 0.0010(10)
C12 0.0373(12) 0.0583(14) 0.0549(15) -0.0064(11) -0.0024(12) -0.0061(11)
C13 0.0341(12) 0.0560(12) 0.0523(15) -0.0052(12) -0.0068(11) -0.0016(10)
C14 0.0462(15) 0.0705(16) 0.0582(16) -0.0039(13) -0.0005(14) -0.0129(13)
C15 0.084(2) 0.148(3) 0.079(2) 0.038(2) -0.002(2) -0.031(2)
C16 0.114(3) 0.195(4) 0.092(3) 0.051(3) -0.005(3) -0.025(3)
C17 0.0367(11) 0.0487(12) 0.0484(14) 0.0003(11) 0.0042(11) 0.0024(10)
C18 0.0636(16) 0.0579(14) 0.0549(16) -0.0009(13) -0.0017(14) -0.0105(12)
C19 0.0732(19) 0.089(2) 0.0561(18) -0.0091(15) -0.0062(15) -0.0223(16)
C20 0.0695(19) 0.075(2) 0.087(2) -0.0109(17) 0.0070(18) -0.0283(16)
C21 0.0636(18) 0.0616(16) 0.083(2) 0.0066(15) 0.0106(17) -0.0174(14)
C22 0.0526(14) 0.0615(14) 0.0573(16) 0.0073(13) 0.0046(13) -0.0051(13)

loop_
_atom_type_symbol
_atom_type_description
_atom_type_scat_dispersion_real
_atom_type_scat_dispersion_imag
_atom_type_scat_source
C C 0.0033 0.0016 'International Tables Vol C Tables 4.2.6.8 and 6.1.1.4'
H H 0.0000 0.0000 'International Tables Vol C Tables 4.2.6.8 and 6.1.1.4'
N N 0.0061 0.0033 'International Tables Vol C Tables 4.2.6.8 and 6.1.1.4'
O O 0.0106 0.0060 'International Tables Vol C Tables 4.2.6.8 and 6.1.1.4'

loop_
_geom_angle_atom_site_label_1
_geom_angle_atom_site_label_2
_geom_angle_atom_site_label_3
_geom_angle
C11 N1 C12 109.34(18)
C11 N1 H1 129(2)
C12 N1 H1 122(2)
C14 O2 C15 116.3(2)
C8 O4 C1 105.80(17)
C2 C1 O4 110.7(2)
C2 C1 C17 133.1(2)
O4 C1 C17 116.16(19)
C1 C2 C3 107.3(2)
C1 C2 H2A 126.3
C3 C2 H2A 126.3
C8 C3 C4 119.2(2)
C8 C3 C2 105.50(18)
C4 C3 C2 135.3(2)
C5 C4 C3 117.2(2)
C5 C4 C9 124.2(2)
C3 C4 C9 118.59(19)
C4 C5 C6 121.7(2)
C4 C5 H5A 119.2
C6 C5 H5A 119.2
C7 C6 C5 121.7(2)
C7 C6 H6A 119.2
C5 C6 H6A 119.2
C8 C7 C6 116.3(2)
C8 C7 H7A 121.9
C6 C7 H7A 121.9
O4 C8 C7 125.5(2)
O4 C8 C3 110.63(19)
C7 C8 C3 123.9(2)
O3 C9 C10 119.4(2)
O3 C9 C4 120.0(2)
C10 C9 C4 120.63(19)
C11 C10 C13 106.3(2)
C11 C10 C9 129.0(2)
C13 C10 C9 124.4(2)
N1 C11 C10 108.6(2)
N1 C11 H11A 125.7
C10 C11 H11A 125.7
C13 C12 N1 107.6(2)
C13 C12 C14 132.3(2)
N1 C12 C14 120.1(2)
C12 C13 C10 108.1(2)
C12 C13 H13A 125.9
C10 C13 H13A 125.9
O1 C14 O2 124.0(3)
O1 C14 C12 124.4(3)
O2 C14 C12 111.6(2)
C16 C15 O2 110.1(3)
C16 C15 H15A 109.6
O2 C15 H15A 109.6
C16 C15 H15B 109.6
O2 C15 H15B 109.6
H15A C15 H15B 108.1
C15 C16 H16A 109.5
C15 C16 H16B 109.5
H16A C16 H16B 109.5
C15 C16 H16C 109.5
H16A C16 H16C 109.5
H16B C16 H16C 109.5
C18 C17 C22 118.5(2)
C18 C17 C1 120.1(2)
C22 C17 C1 121.4(2)
C17 C18 C19 120.5(3)
C17 C18 H18A 119.7
C19 C18 H18A 119.7
C20 C19 C18 120.2(3)
C20 C19 H19A 119.9
C18 C19 H19A 119.9
C21 C20 C19 120.1(3)
C21 C20 H20A 120.0
C19 C20 H20A 120.0
C20 C21 C22 119.9(3)
C20 C21 H21A 120.0
C22 C21 H21A 120.0
C21 C22 C17 120.7(3)
C21 C22 H22A 119.7
C17 C22 H22A 119.7

loop_
_geom_bond_atom_site_label_1
_geom_bond_atom_site_label_2
_geom_bond_distance
N1 C11 1.338(3)
N1 C12 1.382(3)
N1 H1 0.866(10)
O1 C14 1.204(3)
O2 C14 1.325(3)
O2 C15 1.448(4)
O3 C9 1.228(2)
O4 C8 1.369(3)
O4 C1 1.392(3)
C1 C2 1.345(3)
C1 C17 1.452(3)
C2 C3 1.431(3)
C2 H2A 0.9300
C3 C8 1.385(3)
C3 C4 1.411(3)
C4 C5 1.384(3)
C4 C9 1.482(3)
C5 C6 1.391(3)
C5 H5A 0.9300
C6 C7 1.378(3)
C6 H6A 0.9300
C7 C8 1.375(3)
C7 H7A 0.9300
C9 C10 1.460(3)
C10 C11 1.385(3)
C10 C13 1.409(3)
C11 H11A 0.9300
C12 C13 1.357(3)
C12 C14 1.453(4)
C13 H13A 0.9300
C15 C16 1.408(5)
C15 H15A 0.9700
C15 H15B 0.9700
C16 H16A 0.9600
C16 H16B 0.9600
C16 H16C 0.9600
C17 C18 1.375(4)
C17 C22 1.388(3)
C18 C19 1.378(3)
C18 H18A 0.9300
C19 C20 1.374(4)
C19 H19A 0.9300
C20 C21 1.359(4)
C20 H20A 0.9300
C21 C22 1.383(4)
C21 H21A 0.9300
C22 H22A 0.9300

loop_
_geom_torsion_atom_site_label_1
_geom_torsion_atom_site_label_2
_geom_torsion_atom_site_label_3
_geom_torsion_atom_site_label_4
_geom_torsion
C8 O4 C1 C2 1.1(2)
C8 O4 C1 C17 -178.68(17)
O4 C1 C2 C3 -0.9(2)
C17 C1 C2 C3 178.8(2)
C1 C2 C3 C8 0.4(2)
C1 C2 C3 C4 -177.0(2)
C8 C3 C4 C5 1.4(3)
C2 C3 C4 C5 178.6(2)
C8 C3 C4 C9 178.68(19)
C2 C3 C4 C9 -4.2(3)
C3 C4 C5 C6 0.8(3)
C9 C4 C5 C6 -176.3(2)
C4 C5 C6 C7 -2.3(3)
C5 C6 C7 C8 1.4(3)
C1 O4 C8 C7 179.8(2)
C1 O4 C8 C3 -0.8(2)
C6 C7 C8 O4 -179.72(19)
C6 C7 C8 C3 1.0(3)
C4 C3 C8 O4 178.19(17)
C2 C3 C8 O4 0.3(2)
C4 C3 C8 C7 -2.4(3)
C2 C3 C8 C7 179.65(19)
C5 C4 C9 O3 137.2(2)
C3 C4 C9 O3 -39.8(3)
C5 C4 C9 C10 -44.7(3)
C3 C4 C9 C10 138.3(2)
O3 C9 C10 C11 172.2(2)
C4 C9 C10 C11 -5.9(3)
O3 C9 C10 C13 -1.0(3)
C4 C9 C10 C13 -179.08(19)
C12 N1 C11 C10 1.1(3)
C13 C10 C11 N1 -0.7(3)
C9 C10 C11 N1 -174.8(2)
C11 N1 C12 C13 -1.1(3)
C11 N1 C12 C14 176.6(2)
N1 C12 C13 C10 0.7(3)
C14 C12 C13 C10 -176.7(2)
C11 C10 C13 C12 0.0(2)
C9 C10 C13 C12 174.5(2)
C15 O2 C14 O1 -0.9(4)
C15 O2 C14 C12 178.6(3)
C13 C12 C14 O1 179.7(3)
N1 C12 C14 O1 2.6(4)
C13 C12 C14 O2 0.2(4)
N1 C12 C14 O2 -176.8(2)
C14 O2 C15 C16 -177.7(3)
C2 C1 C17 C18 -4.1(4)
O4 C1 C17 C18 175.6(2)
C2 C1 C17 C22 176.6(2)
O4 C1 C17 C22 -3.8(3)
C22 C17 C18 C19 0.2(4)
C1 C17 C18 C19 -179.2(2)
C17 C18 C19 C20 -0.2(4)
C18 C19 C20 C21 0.3(5)
C19 C20 C21 C22 -0.4(5)
C20 C21 C22 C17 0.5(4)
C18 C17 C22 C21 -0.4(4)
C1 C17 C22 C21 179.0(2)
